data_1554662
loop_
_publ_author_name
'Dong, Yubao'
'Zhu, Fei'
'Chen, Zhao'
'Yin, Jun'
'Liu, Sheng Hua'

_publ_section_title
;
 Single-component gold(i)-containing highly white-emissive crystals based
 on a polymorph doping strategy
;
_journal_issue 9
_journal_name_full 'Materials Chemistry Frontiers'
_journal_page_first 1866
_journal_paper_doi 10.1039/C9QM00274J
_journal_volume 3
_journal_year 2019
_chemical_formula_sum 'C18 H15 Au F5 N O'
_chemical_formula_weight 553.28
_space_group_IT_number 14
_space_group_name_Hall '-P 2ybc'
_space_group_name_H-M_alt 'P 1 21/c 1'
_symmetry_cell_setting monoclinic
_symmetry_space_group_name_H-M 'P 1 21/c 1'
_atom_sites_solution_hydrogens geom
_atom_sites_solution_primary direct
_atom_sites_solution_secondary difmap
_audit_creation_method SHELXL-97
_audit_update_record
;
2018-01-13 deposited with the CCDC.	2019-07-10 downloaded from the CCDC.
;
_cell_angle_alpha 90.00
_cell_angle_beta 95.327(2)
_cell_angle_gamma 90.00
_cell_formula_units_Z 4
_cell_length_a 7.3042(9)
_cell_length_b 19.814(3)
_cell_length_c 11.9572(15)
_cell_measurement_reflns_used 9953
_cell_measurement_temperature 297(2)
_cell_measurement_theta_max 31.96
_cell_measurement_theta_min 2.80
_cell_volume 1723.0(4)
_computing_cell_refinement 'Bruker SAINT'
_computing_data_collection 'Bruker APEX2'
_computing_data_reduction 'Bruker SAINT'
_computing_molecular_graphics 'Bruker SHELXTL'
_computing_publication_material 'Bruker SHELXTL'
_computing_structure_refinement 'SHELXL-97 (Sheldrick, 1997)'
_computing_structure_solution 'SHELXS-97 (Sheldrick, 1990)'
_diffrn_ambient_temperature 297(2)
_diffrn_measured_fraction_theta_full 1.000
_diffrn_measured_fraction_theta_max 1.000
_diffrn_measurement_device_type 'Bruker APEX-II CCD'
_diffrn_measurement_method '\f and \w scans'
_diffrn_radiation_monochromator graphite
_diffrn_radiation_source 'fine-focus sealed tube'
_diffrn_radiation_type MoK\a
_diffrn_radiation_wavelength 0.71073
_diffrn_reflns_av_R_equivalents 0.2015
_diffrn_reflns_av_sigmaI/netI 0.1168
_diffrn_reflns_limit_h_max 9
_diffrn_reflns_limit_h_min -8
_diffrn_reflns_limit_k_max 23
_diffrn_reflns_limit_k_min -24
_diffrn_reflns_limit_l_max 14
_diffrn_reflns_limit_l_min -14
_diffrn_reflns_number 12639
_diffrn_reflns_theta_full 26.00
_diffrn_reflns_theta_max 26.00
_diffrn_reflns_theta_min 2.00
_diffrn_standards_number 0
_exptl_absorpt_coefficient_mu 8.596
_exptl_absorpt_correction_T_max 0.4802
_exptl_absorpt_correction_T_min 0.2782
_exptl_absorpt_correction_type multi-scan
_exptl_absorpt_process_details SADABS
_exptl_crystal_colour colourless
_exptl_crystal_density_diffrn 2.133
_exptl_crystal_description block
_exptl_crystal_F_000 1048
_exptl_crystal_size_max 0.20
_exptl_crystal_size_mid 0.20
_exptl_crystal_size_min 0.10
_refine_diff_density_max 4.074
_refine_diff_density_min -6.162
_refine_diff_density_rms 0.442
_refine_ls_extinction_method none
_refine_ls_goodness_of_fit_ref 1.042
_refine_ls_hydrogen_treatment mixed
_refine_ls_matrix_type full
_refine_ls_number_parameters 236
_refine_ls_number_reflns 3377
_refine_ls_number_restraints 0
_refine_ls_restrained_S_all 1.042
_refine_ls_R_factor_all 0.0638
_refine_ls_R_factor_gt 0.0604
_refine_ls_shift/su_max 0.002
_refine_ls_shift/su_mean 0.000
_refine_ls_structure_factor_coef Fsqd
_refine_ls_weighting_details 'calc w=1/[\s^2^(Fo^2^)+(0.0866P)^2^+0.0000P] where P=(Fo^2^+2Fc^2^)/3'
_refine_ls_weighting_scheme calc
_refine_ls_wR_factor_gt 0.1386
_refine_ls_wR_factor_ref 0.1421
_reflns_number_gt 3111
_reflns_number_total 3377
_reflns_threshold_expression >2sigma(I)
_cod_data_source_file c9qm00274j2.cif
_cod_data_source_block mo_170928f_0m
_cod_depositor_comments
;
The following automatic conversions were performed:

data item '_symmetry_cell_setting' value 'Monoclinic' was changed to
'monoclinic' in accordance with the
/home/saulius/struct/COD-crude-data/automatic-downloads/DataCite-retrospective/RSC/depositions/lib/dictionaries/cif_core.dic
dictionary named 'cif_core.dic' version 2.4.2 last updated on
2011-04-26.

Automatic conversion script
Id: cif_fix_values 6909 2019-04-08 15:41:33Z antanas 
;
_cod_original_sg_symbol_H-M P2(1)/c
_cod_database_code 1554662

loop_
_symmetry_equiv_pos_as_xyz
'x, y, z'
'-x, y+1/2, -z+1/2'
'-x, -y, -z'
'x, -y-1/2, z-1/2'

loop_
_atom_site_label
_atom_site_type_symbol
_atom_site_fract_x
_atom_site_fract_y
_atom_site_fract_z
_atom_site_U_iso_or_equiv
_atom_site_adp_type
_atom_site_occupancy
_atom_site_symmetry_multiplicity
_atom_site_calc_flag
_atom_site_refinement_flags
Au1 Au 0.22382(3) 0.539310(11) 0.518421(16) 0.01170(17) Uani 1 1 d .
C1 C 0.1770(9) 0.6400(3) 0.5260(5) 0.0106(11) Uani 1 1 d .
C2 C 0.0880(8) 0.6769(3) 0.4367(4) 0.0109(11) Uani 1 1 d .
C3 C 0.0621(8) 0.7445(3) 0.4379(4) 0.0132(12) Uani 1 1 d .
C4 C 0.1250(9) 0.7823(3) 0.5323(5) 0.0133(12) Uani 1 1 d .
C5 C 0.2146(8) 0.7483(3) 0.6233(5) 0.0122(11) Uani 1 1 d .
C6 C 0.2348(8) 0.6795(3) 0.6180(4) 0.0121(11) Uani 1 1 d .
C7 C 0.2792(9) 0.4417(4) 0.5066(6) 0.0152(12) Uani 1 1 d .
C8 C 0.3326(9) 0.3175(3) 0.4801(4) 0.0135(11) Uani 1 1 d .
C9 C 0.2630(8) 0.2887(3) 0.3793(5) 0.0114(11) Uani 1 1 d .
H9 H 0.2012 0.3153 0.3239 0.014 Uiso 1 1 calc R
C10 C 0.2857(8) 0.2207(3) 0.3616(4) 0.0119(11) Uani 1 1 d .
H10 H 0.2352 0.2012 0.2950 0.014 Uiso 1 1 calc R
C11 C 0.3835(8) 0.1806(3) 0.4424(4) 0.0110(11) Uani 1 1 d .
C12 C 0.4536(9) 0.2115(3) 0.5452(5) 0.0139(12) Uani 1 1 d .
H12 H 0.5177 0.1853 0.6002 0.017 Uiso 1 1 calc R
C13 C 0.4297(8) 0.2774(3) 0.5647(4) 0.0128(12) Uani 1 1 d .
H13 H 0.4759 0.2966 0.6325 0.015 Uiso 1 1 calc R
C14 C 0.3570(9) 0.0820(3) 0.3277(5) 0.0162(13) Uani 1 1 d .
H14A H 0.3898 0.1085 0.2642 0.019 Uiso 1 1 calc R
H14B H 0.2244 0.0772 0.3223 0.019 Uiso 1 1 calc R
C15 C 0.4476(9) 0.0138(3) 0.3281(5) 0.0164(13) Uani 1 1 d .
H15A H 0.3920 -0.0124 0.2653 0.020 Uiso 1 1 calc R
H15B H 0.4252 -0.0097 0.3966 0.020 Uiso 1 1 calc R
C16 C 0.6536(9) 0.0179(3) 0.3200(5) 0.0199(13) Uani 1 1 d .
H16A H 0.7101 0.0409 0.3860 0.024 Uiso 1 1 calc R
H16B H 0.6760 0.0448 0.2549 0.024 Uiso 1 1 calc R
C17 C 0.7458(10) -0.0509(3) 0.3105(6) 0.0210(15) Uani 1 1 d .
H17A H 0.6878 -0.0745 0.2455 0.025 Uiso 1 1 calc R
H17B H 0.7269 -0.0775 0.3766 0.025 Uiso 1 1 calc R
C18 C 0.9528(13) -0.0450(4) 0.2993(8) 0.030(2) Uani 1 1 d .
H18A H 0.9724 -0.0180 0.2349 0.045 Uiso 1 1 calc R
H18B H 1.0035 -0.0892 0.2906 0.045 Uiso 1 1 calc R
H18C H 1.0121 -0.0242 0.3656 0.045 Uiso 1 1 calc R
F1 F 0.0195(5) 0.64290(18) 0.3435(3) 0.0163(7) Uani 1 1 d .
F2 F -0.0209(5) 0.77738(18) 0.3485(3) 0.0200(8) Uani 1 1 d .
F3 F 0.1006(5) 0.84782(18) 0.5347(3) 0.0214(8) Uani 1 1 d .
F4 F 0.2758(5) 0.78326(19) 0.7145(3) 0.0185(8) Uani 1 1 d .
F5 F 0.3264(5) 0.64974(19) 0.7094(3) 0.0178(8) Uani 1 1 d .
N1 N 0.3100(7) 0.3863(3) 0.4980(4) 0.0118(11) Uani 1 1 d .
O1 O 0.4225(6) 0.1148(2) 0.4324(3) 0.0156(9) Uani 1 1 d .

loop_
_atom_site_aniso_label
_atom_site_aniso_U_11
_atom_site_aniso_U_22
_atom_site_aniso_U_33
_atom_site_aniso_U_23
_atom_site_aniso_U_13
_atom_site_aniso_U_12
Au1 0.0141(2) 0.0072(2) 0.0131(2) -0.00041(6) -0.00279(14) -0.00016(7)
C1 0.009(3) 0.008(3) 0.015(3) 0.002(2) -0.003(2) 0.002(3)
C2 0.010(3) 0.015(3) 0.007(2) -0.003(2) -0.0011(19) -0.005(2)
C3 0.009(3) 0.016(3) 0.013(3) 0.000(2) -0.006(2) 0.003(2)
C4 0.016(3) 0.008(3) 0.015(3) -0.002(2) -0.003(2) -0.002(2)
C5 0.011(3) 0.011(3) 0.015(3) -0.001(2) 0.000(2) 0.000(2)
C6 0.017(3) 0.013(3) 0.006(2) 0.000(2) 0.002(2) -0.002(2)
C7 0.015(3) 0.017(4) 0.012(3) -0.002(3) -0.005(2) -0.005(3)
C8 0.019(3) 0.010(3) 0.011(3) 0.001(2) 0.000(2) 0.001(3)
C9 0.009(3) 0.014(3) 0.010(2) 0.001(2) -0.006(2) -0.003(2)
C10 0.012(3) 0.016(3) 0.007(2) -0.002(2) -0.005(2) 0.004(2)
C11 0.016(3) 0.009(3) 0.009(2) -0.001(2) 0.002(2) -0.001(2)
C12 0.018(3) 0.014(3) 0.009(3) 0.001(2) -0.006(2) 0.001(2)
C13 0.013(3) 0.020(3) 0.005(2) -0.001(2) -0.001(2) -0.001(2)
C14 0.021(3) 0.012(3) 0.015(3) -0.004(2) -0.004(2) 0.001(3)
C15 0.019(3) 0.010(3) 0.019(3) -0.003(2) -0.003(2) -0.001(3)
C16 0.025(4) 0.011(3) 0.025(3) -0.002(3) 0.007(3) 0.001(3)
C17 0.025(4) 0.009(3) 0.028(4) -0.002(3) 0.005(3) -0.002(3)
C18 0.032(5) 0.016(4) 0.043(5) -0.003(3) 0.007(4) 0.001(3)
F1 0.0215(19) 0.0127(17) 0.0129(16) -0.0030(13) -0.0081(14) -0.0078(16)
F2 0.025(2) 0.0166(18) 0.0155(17) 0.0039(14) -0.0121(14) 0.0008(16)
F3 0.029(2) 0.0038(17) 0.030(2) -0.0033(14) -0.0041(16) 0.0022(16)
F4 0.0220(19) 0.019(2) 0.0128(16) -0.0093(14) -0.0055(14) -0.0021(15)
F5 0.0208(18) 0.0178(19) 0.0130(16) 0.0015(14) -0.0079(13) -0.0002(16)
N1 0.009(2) 0.014(3) 0.011(2) -0.0002(19) -0.0032(18) -0.002(2)
O1 0.026(2) 0.012(2) 0.0081(19) -0.0034(15) -0.0057(16) 0.0012(18)

loop_
_atom_type_symbol
_atom_type_description
_atom_type_scat_dispersion_real
_atom_type_scat_dispersion_imag
_atom_type_scat_source
C C 0.0033 0.0016 'International Tables Vol C Tables 4.2.6.8 and 6.1.1.4'
H H 0.0000 0.0000 'International Tables Vol C Tables 4.2.6.8 and 6.1.1.4'
N N 0.0061 0.0033 'International Tables Vol C Tables 4.2.6.8 and 6.1.1.4'
O O 0.0106 0.0060 'International Tables Vol C Tables 4.2.6.8 and 6.1.1.4'
F F 0.0171 0.0103 'International Tables Vol C Tables 4.2.6.8 and 6.1.1.4'
Au Au -2.0133 8.8022 'International Tables Vol C Tables 4.2.6.8 and 6.1.1.4'

loop_
_geom_angle_atom_site_label_1
_geom_angle_atom_site_label_2
_geom_angle_atom_site_label_3
_geom_angle
C7 Au1 C1 177.3(2)
C6 C1 C2 113.3(6)
C6 C1 Au1 123.5(4)
C2 C1 Au1 123.2(4)
C3 C2 F1 117.3(5)
C3 C2 C1 124.3(5)
F1 C2 C1 118.4(5)
F2 C3 C2 121.5(5)
F2 C3 C4 118.2(6)
C2 C3 C4 120.2(5)
F3 C4 C5 121.1(5)
F3 C4 C3 120.9(5)
C5 C4 C3 118.0(6)
F4 C5 C6 121.7(5)
F4 C5 C4 119.0(5)
C6 C5 C4 119.3(5)
F5 C6 C5 116.1(5)
F5 C6 C1 118.9(5)
C5 C6 C1 125.0(5)
N1 C7 Au1 178.8(6)
C9 C8 N1 119.8(5)
C9 C8 C13 120.4(6)
N1 C8 C13 119.7(5)
C10 C9 C8 119.8(5)
C10 C9 H9 120.1
C8 C9 H9 120.1
C9 C10 C11 120.8(5)
C9 C10 H10 119.6
C11 C10 H10 119.6
O1 C11 C10 126.1(5)
O1 C11 C12 115.6(5)
C10 C11 C12 118.2(5)
C13 C12 C11 121.7(5)
C13 C12 H12 119.1
C11 C12 H12 119.1
C12 C13 C8 119.0(5)
C12 C13 H13 120.5
C8 C13 H13 120.5
O1 C14 C15 106.8(5)
O1 C14 H14A 110.4
C15 C14 H14A 110.4
O1 C14 H14B 110.4
C15 C14 H14B 110.4
H14A C14 H14B 108.6
C14 C15 C16 112.9(6)
C14 C15 H15A 109.0
C16 C15 H15A 109.0
C14 C15 H15B 109.0
C16 C15 H15B 109.0
H15A C15 H15B 107.8
C15 C16 C17 113.7(6)
C15 C16 H16A 108.8
C17 C16 H16A 108.8
C15 C16 H16B 108.8
C17 C16 H16B 108.8
H16A C16 H16B 107.7
C16 C17 C18 112.5(6)
C16 C17 H17A 109.1
C18 C17 H17A 109.1
C16 C17 H17B 109.1
C18 C17 H17B 109.1
H17A C17 H17B 107.8
C17 C18 H18A 109.5
C17 C18 H18B 109.5
H18A C18 H18B 109.5
C17 C18 H18C 109.5
H18A C18 H18C 109.5
H18B C18 H18C 109.5
C7 N1 C8 174.4(7)
C11 O1 C14 117.1(4)

loop_
_geom_bond_atom_site_label_1
_geom_bond_atom_site_label_2
_geom_bond_distance
Au1 C7 1.984(8)
Au1 C1 2.027(6)
C1 C6 1.384(8)
C1 C2 1.403(8)
C2 C3 1.353(9)
C2 F1 1.357(6)
C3 F2 1.347(7)
C3 C4 1.395(8)
C4 F3 1.312(7)
C4 C5 1.391(8)
C5 F4 1.333(7)
C5 C6 1.372(9)
C6 F5 1.362(7)
C7 N1 1.127(9)
C8 C9 1.387(8)
C8 N1 1.391(8)
C8 C13 1.423(8)
C9 C10 1.377(8)
C9 H9 0.9300
C10 C11 1.394(8)
C10 H10 0.9300
C11 O1 1.344(7)
C11 C12 1.425(8)
C12 C13 1.340(8)
C12 H12 0.9300
C13 H13 0.9300
C14 O1 1.451(7)
C14 C15 1.505(9)
C14 H14A 0.9700
C14 H14B 0.9700
C15 C16 1.519(9)
C15 H15A 0.9700
C15 H15B 0.9700
C16 C17 1.530(9)
C16 H16A 0.9700
C16 H16B 0.9700
C17 C18 1.535(12)
C17 H17A 0.9700
C17 H17B 0.9700
C18 H18A 0.9600
C18 H18B 0.9600
C18 H18C 0.9600

loop_
_geom_torsion_atom_site_label_1
_geom_torsion_atom_site_label_2
_geom_torsion_atom_site_label_3
_geom_torsion_atom_site_label_4
_geom_torsion
C7 Au1 C1 C6 -101(5)
C7 Au1 C1 C2 76(5)
C6 C1 C2 C3 0.9(9)
Au1 C1 C2 C3 -177.1(5)
C6 C1 C2 F1 -177.6(5)
Au1 C1 C2 F1 4.4(8)
F1 C2 C3 F2 -3.0(8)
C1 C2 C3 F2 178.5(5)
F1 C2 C3 C4 178.4(5)
C1 C2 C3 C4 -0.2(9)
F2 C3 C4 F3 1.4(9)
C2 C3 C4 F3 -179.9(5)
F2 C3 C4 C5 -178.4(5)
C2 C3 C4 C5 0.2(9)
F3 C4 C5 F4 0.2(9)
C3 C4 C5 F4 -179.9(5)
F3 C4 C5 C6 179.0(5)
C3 C4 C5 C6 -1.1(9)
F4 C5 C6 F5 -2.3(8)
C4 C5 C6 F5 179.0(5)
F4 C5 C6 C1 -179.2(6)
C4 C5 C6 C1 2.1(9)
C2 C1 C6 F5 -178.7(5)
Au1 C1 C6 F5 -0.7(8)
C2 C1 C6 C5 -1.9(9)
Au1 C1 C6 C5 176.1(5)
C1 Au1 C7 N1 -63(32)
N1 C8 C9 C10 179.9(6)
C13 C8 C9 C10 0.9(9)
C8 C9 C10 C11 -2.2(9)
C9 C10 C11 O1 -176.4(6)
C9 C10 C11 C12 2.1(9)
O1 C11 C12 C13 177.9(6)
C10 C11 C12 C13 -0.8(9)
C11 C12 C13 C8 -0.4(9)
C9 C8 C13 C12 0.4(9)
N1 C8 C13 C12 -178.6(6)
O1 C14 C15 C16 -68.0(6)
C14 C15 C16 C17 -175.2(5)
C15 C16 C17 C18 178.5(6)
Au1 C7 N1 C8 -43(35)
C9 C8 N1 C7 27(7)
C13 C8 N1 C7 -154(6)
C10 C11 O1 C14 0.1(9)
C12 C11 O1 C14 -178.5(5)
C15 C14 O1 C11 169.3(5)
